data_7246400
loop_
_publ_author_name
'Gil-Garc\'ia, Rub\'en'
'Madariaga, Gotzon'
'Jim\'enez-P\'erez, Alondra'
'Herr\'an-Torres, Ignacio'
'Gago-Gonz\'alez, Adri\'an'
'Ugalde, Mar\'ia'
'Januskaitis, Vaidas'
'Barrera-Garc\'ia, Joaqu\'in'
'Insausti, Maite'
'S. Galletero, Mar\'ia'
'Borr\'as, Joaqu\'in'
'Cuevas, Jos\'e Vicente'
'Pedrido, Rosa'
'G\'omez-Saiz, Patricia'
'Lezama, Luis'
'Garc\'ia-Tojal, Javier'

_publ_section_title
;
 Perchlorate-induced structural diversity in thiosemicarbazone copper(ii)
 complexes provides insights to understand the reactivity in acidic and
 basic media
;
_journal_issue 15
_journal_name_full CrystEngComm
_journal_page_first 2213
_journal_page_last 2226
_journal_paper_doi 10.1039/D3CE00119A
_journal_volume 25
_journal_year 2023
_chemical_formula_moiety 'C14 H14 Cl2 Cu2 N8 O8 S2'
_chemical_formula_sum 'C14 H14 Cl2 Cu2 N8 O8 S2'
_chemical_formula_weight 684.43
_space_group_IT_number 15
_space_group_name_Hall '-C 2yc'
_space_group_name_H-M_alt 'C 1 2/c 1'
_symmetry_cell_setting monoclinic
_symmetry_space_group_name_Hall '-C 2yc'
_symmetry_space_group_name_H-M 'C 1 2/c 1'
_atom_sites_solution_hydrogens geom
_atom_sites_solution_primary direct
_atom_sites_solution_secondary difmap
_audit_creation_date 2020-11-05T10:30:49-00:00
_audit_creation_method 'WinGX routine CIF_UPDATE'
_audit_update_record
;
2022-11-04 deposited with the CCDC.	2023-03-06 downloaded from the CCDC.
;
_cell_angle_alpha 90
_cell_angle_beta 104.95(9)
_cell_angle_gamma 90
_cell_formula_units_Z 4
_cell_length_a 14.812(14)
_cell_length_b 9.144(4)
_cell_length_c 17.494(9)
_cell_measurement_reflns_used 920
_cell_measurement_temperature 293(2)
_cell_measurement_theta_max 52.1
_cell_measurement_theta_min 3.3
_cell_volume 2289(3)
_computing_structure_refinement 'SHELXL-2018/3 (Sheldrick, 2018)'
_diffrn_ambient_temperature 293(2)
_diffrn_measured_fraction_theta_full 1
_diffrn_measured_fraction_theta_max 0.981
_diffrn_measurement_device_type 'STOE Stadivari'
_diffrn_radiation_monochromator graphite
_diffrn_radiation_type MoK\a
_diffrn_radiation_wavelength 0.71069
_diffrn_reflns_av_R_equivalents 0.1697
_diffrn_reflns_av_unetI/netI 0.168
_diffrn_reflns_Laue_measured_fraction_full 1
_diffrn_reflns_Laue_measured_fraction_max 0.981
_diffrn_reflns_limit_h_max 18
_diffrn_reflns_limit_h_min -18
_diffrn_reflns_limit_k_max 11
_diffrn_reflns_limit_k_min -11
_diffrn_reflns_limit_l_max 20
_diffrn_reflns_limit_l_min -21
_diffrn_reflns_number 8551
_diffrn_reflns_point_group_measured_fraction_full 1
_diffrn_reflns_point_group_measured_fraction_max 0.981
_diffrn_reflns_theta_full 25.24
_diffrn_reflns_theta_max 26.064
_diffrn_reflns_theta_min 2.41
_exptl_absorpt_coefficient_mu 2.336
_exptl_absorpt_correction_T_max 0.9178
_exptl_absorpt_correction_T_min 0.7152
_exptl_absorpt_correction_type gaussian
_exptl_absorpt_process_details
;
        a grid of 64 x 64 x 64 =262144 sampling points was used
;
_exptl_crystal_density_diffrn 1.986
_exptl_crystal_description 'Irregular shape described by 12 faces'
_exptl_crystal_F_000 1368
_exptl_crystal_size_max 0.233
_exptl_crystal_size_mid 0.061
_exptl_crystal_size_min 0.054
_refine_diff_density_max 0.994
_refine_diff_density_min -0.996
_refine_diff_density_rms 0.166
_refine_ls_extinction_method none
_refine_ls_goodness_of_fit_ref 0.802
_refine_ls_hydrogen_treatment constr
_refine_ls_matrix_type full
_refine_ls_number_parameters 163
_refine_ls_number_reflns 2226
_refine_ls_number_restraints 0
_refine_ls_restrained_S_all 0.802
_refine_ls_R_factor_all 0.1265
_refine_ls_R_factor_gt 0.0516
_refine_ls_shift/su_max 0
_refine_ls_shift/su_mean 0
_refine_ls_structure_factor_coef Fsqd
_refine_ls_weighting_details 'w=1/[\s^2^(Fo^2^)+(0.0556P)^2^] where P=(Fo^2^+2Fc^2^)/3'
_refine_ls_weighting_scheme calc
_refine_ls_wR_factor_ref 0.1329
_reflns_number_gt 1099
_reflns_number_total 2226
_reflns_threshold_expression 'I > 2\s(I)'
_cod_data_source_file d3ce00119a2.cif
_cod_data_source_block shelx_CCDC1
_cod_depositor_comments 'Adding full bibliography for 7246399--7246403.cif.'
_cod_original_sg_symbol_H-M 'C 2/c'
_cod_database_code 7246400

loop_
_symmetry_equiv_pos_as_xyz
'x, y, z'
'-x, y, -z+1/2'
'x+1/2, y+1/2, z'
'-x+1/2, y+1/2, -z+1/2'
'-x, -y, -z'
'x, -y, z-1/2'
'-x+1/2, -y+1/2, -z'
'x+1/2, -y+1/2, z-1/2'

loop_
_atom_site_label
_atom_site_fract_x
_atom_site_fract_y
_atom_site_fract_z
_atom_site_U_iso_or_equiv
_atom_site_adp_type
_atom_site_calc_flag
_atom_site_occupancy
_atom_site_disorder_assembly
_atom_site_disorder_group
_atom_site_type_symbol
Cu1 0.19029(7) 0.37240(9) 0.03730(6) 0.0213(3) Uani d 1 . . Cu
S1 0.28707(15) 0.4375(2) 0.15642(12) 0.0288(5) Uani d 1 . . S
Cl1 0.17721(13) 0.05970(18) 0.09791(11) 0.0249(5) Uani d 1 . . Cl
O11 0.1126(4) 0.1364(6) 0.1338(3) 0.0355(14) Uani d 1 . . O
O12 0.2086(4) 0.1644(5) 0.0428(3) 0.0264(13) Uani d 1 . . O
O13 0.2612(4) 0.0091(6) 0.1558(3) 0.0364(14) Uani d 1 . . O
O14 0.1316(4) -0.0624(5) 0.0486(3) 0.0308(13) Uani d 1 . . O
N1 0.0773(4) 0.3655(6) -0.0560(4) 0.0237(14) Uani d 1 . . N
N2 0.1652(4) 0.5817(6) 0.0228(4) 0.0208(14) Uani d 1 . . N
N3 0.2157(4) 0.6797(6) 0.0766(4) 0.0248(15) Uani d 1 . . N
N4 0.3076(5) 0.7144(7) 0.2009(4) 0.0344(17) Uani d 1 . . N
H4A 0.29791 0.80677 0.193907 0.052 Uiso calc 1 . . H
H4B 0.342398 0.682528 0.244957 0.052 Uiso calc 1 . . H
C1 0.0320(5) 0.2506(8) -0.0960(5) 0.0266(18) Uani d 1 . . C
H1 0.050473 0.15697 -0.077737 0.04 Uiso calc 1 . . H
C2 -0.0401(6) 0.2654(9) -0.1625(5) 0.033(2) Uani d 1 . . C
H2 -0.069606 0.182853 -0.188447 0.049 Uiso calc 1 . . H
C3 -0.0686(6) 0.4018(9) -0.1908(5) 0.033(2) Uani d 1 . . C
H3 -0.117001 0.412446 -0.236453 0.049 Uiso calc 1 . . H
C4 -0.0251(6) 0.5238(9) -0.1510(5) 0.030(2) Uani d 1 . . C
H4 -0.0444 0.617446 -0.168826 0.046 Uiso calc 1 . . H
C5 0.0476(5) 0.5036(8) -0.0843(4) 0.0230(18) Uani d 1 . . C
C6 0.0984(5) 0.6201(8) -0.0362(5) 0.0235(17) Uani d 1 . . C
H6 0.083348 0.717878 -0.047431 0.035 Uiso calc 1 . . H
C7 0.2691(5) 0.6213(8) 0.1438(4) 0.0234(16) Uani d 1 . . C

loop_
_atom_site_aniso_label
_atom_site_aniso_U_11
_atom_site_aniso_U_22
_atom_site_aniso_U_33
_atom_site_aniso_U_12
_atom_site_aniso_U_13
_atom_site_aniso_U_23
Cu1 0.0353(6) 0.0084(4) 0.0203(5) 0.0019(4) 0.0071(4) 0.0004(4)
S1 0.0488(13) 0.0139(8) 0.0213(11) 0.0045(9) 0.0050(9) -0.0003(8)
Cl1 0.0410(11) 0.0115(7) 0.0238(11) -0.0010(8) 0.0113(9) 0.0005(8)
O11 0.046(3) 0.027(3) 0.045(4) 0.008(3) 0.032(3) 0.001(3)
O12 0.052(3) 0.015(2) 0.020(3) 0.001(2) 0.022(3) 0.007(2)
O13 0.045(4) 0.027(3) 0.028(3) 0.007(3) -0.007(3) 0.003(3)
O14 0.045(3) 0.009(2) 0.035(3) -0.008(2) 0.003(3) -0.011(2)
N1 0.027(3) 0.012(3) 0.033(4) 0.000(3) 0.010(3) -0.002(3)
N2 0.024(3) 0.019(3) 0.021(4) -0.002(2) 0.007(3) -0.001(3)
N3 0.039(4) 0.016(3) 0.016(4) -0.006(3) 0.002(3) -0.006(3)
N4 0.059(5) 0.016(3) 0.024(4) -0.002(3) 0.005(3) -0.003(3)
C1 0.030(4) 0.020(4) 0.032(5) -0.002(3) 0.013(4) -0.007(4)
C2 0.037(5) 0.034(5) 0.027(5) -0.006(4) 0.008(4) -0.009(4)
C3 0.026(4) 0.046(6) 0.024(5) 0.003(4) 0.004(3) 0.000(4)
C4 0.038(5) 0.029(4) 0.025(5) 0.011(4) 0.010(4) 0.006(4)
C5 0.031(5) 0.016(3) 0.025(5) 0.009(3) 0.013(4) 0.002(3)
C6 0.031(4) 0.012(3) 0.029(5) 0.004(3) 0.011(4) 0.004(4)
C7 0.035(4) 0.015(3) 0.022(4) 0.000(4) 0.011(3) -0.001(3)

loop_
_atom_type_symbol
_atom_type_description
_atom_type_scat_dispersion_real
_atom_type_scat_dispersion_imag
_atom_type_scat_source
C C 0.0033 0.0016 'International Tables Vol C Tables 4.2.6.8 and 6.1.1.4'
H H 0 0 'International Tables Vol C Tables 4.2.6.8 and 6.1.1.4'
N N 0.0061 0.0033 'International Tables Vol C Tables 4.2.6.8 and 6.1.1.4'
O O 0.0106 0.006 'International Tables Vol C Tables 4.2.6.8 and 6.1.1.4'
S S 0.1246 0.1234 'International Tables Vol C Tables 4.2.6.8 and 6.1.1.4'
Cl Cl 0.1484 0.1585 'International Tables Vol C Tables 4.2.6.8 and 6.1.1.4'
Cu Cu 0.3201 1.2651 'International Tables Vol C Tables 4.2.6.8 and 6.1.1.4'

loop_
_geom_angle_atom_site_label_1
_geom_angle_atom_site_label_2
_geom_angle_atom_site_label_3
_geom_angle
_geom_angle_site_symmetry_1
_geom_angle_site_symmetry_3
_geom_angle_publ_flag
O12 Cu1 N2 175.3(3) . . ?
O12 Cu1 N1 95.0(2) . . ?
N2 Cu1 N1 80.5(2) . . ?
O12 Cu1 S1 99.51(18) . . ?
N2 Cu1 S1 85.18(18) . . ?
N1 Cu1 S1 160.48(18) . . ?
O12 Cu1 O12 77.4(2) . 7 ?
N2 Cu1 O12 101.2(2) . 7 ?
N1 Cu1 O12 92.1(2) . 7 ?
S1 Cu1 O12 103.75(16) . 7 ?
C7 S1 Cu1 95.6(3) . . ?
O11 Cl1 O13 113.0(4) . . ?
O11 Cl1 O14 111.5(3) . . ?
O13 Cl1 O14 110.4(3) . . ?
O11 Cl1 O12 108.3(3) . . ?
O13 Cl1 O12 107.2(3) . . ?
O14 Cl1 O12 106.2(3) . . ?
Cl1 O12 Cu1 126.6(3) . . ?
Cl1 O12 Cu1 130.0(3) . 7 ?
Cu1 O12 Cu1 102.6(2) . 7 ?
C1 N1 C5 117.2(6) . . ?
C1 N1 Cu1 130.2(5) . . ?
C5 N1 Cu1 112.4(5) . . ?
C6 N2 N3 123.0(6) . . ?
C6 N2 Cu1 117.0(5) . . ?
N3 N2 Cu1 120.0(4) . . ?
C7 N3 N2 115.7(6) . . ?
C7 N4 H4A 120 . . ?
C7 N4 H4B 120 . . ?
H4A N4 H4B 120 . . ?
N1 C1 C2 122.8(7) . . ?
N1 C1 H1 118.6 . . ?
C2 C1 H1 118.6 . . ?
C1 C2 C3 119.9(8) . . ?
C1 C2 H2 120 . . ?
C3 C2 H2 120 . . ?
C2 C3 C4 119.5(8) . . ?
C2 C3 H3 120.2 . . ?
C4 C3 H3 120.2 . . ?
C5 C4 C3 118.5(7) . . ?
C5 C4 H4 120.7 . . ?
C3 C4 H4 120.7 . . ?
C4 C5 N1 122.0(7) . . ?
C4 C5 C6 124.7(7) . . ?
N1 C5 C6 113.3(6) . . ?
N2 C6 C5 116.5(6) . . ?
N2 C6 H6 121.8 . . ?
C5 C6 H6 121.8 . . ?
N4 C7 N3 116.5(6) . . ?
N4 C7 S1 120.8(6) . . ?
N3 C7 S1 122.7(5) . . ?

loop_
_geom_bond_atom_site_label_1
_geom_bond_atom_site_label_2
_geom_bond_site_symmetry_2
_geom_bond_distance
_geom_bond_publ_flag
Cu1 O12 . 1.920(4) ?
Cu1 N2 . 1.954(6) ?
Cu1 N1 . 2.015(6) ?
Cu1 S1 . 2.283(3) ?
Cu1 O12 7 2.325(6) ?
S1 C7 . 1.707(7) ?
Cl1 O11 . 1.453(5) ?
Cl1 O13 . 1.462(6) ?
Cl1 O14 . 1.465(5) ?
Cl1 O12 . 1.514(5) ?
N1 C1 . 1.342(9) ?
N1 C5 . 1.386(9) ?
N2 C6 . 1.282(9) ?
N2 N3 . 1.372(8) ?
N3 C7 . 1.346(9) ?
N4 C7 . 1.325(9) ?
N4 H4A . 0.86 ?
N4 H4B . 0.86 ?
C1 C2 . 1.368(11) ?
C1 H1 . 0.93 ?
C2 C3 . 1.368(11) ?
C2 H2 . 0.93 ?
C3 C4 . 1.383(11) ?
C3 H3 . 0.93 ?
C4 C5 . 1.382(11) ?
C4 H4 . 0.93 ?
C5 C6 . 1.443(11) ?
C6 H6 . 0.93 ?

loop_
_geom_torsion_atom_site_label_1
_geom_torsion_atom_site_label_2
_geom_torsion_atom_site_label_3
_geom_torsion_atom_site_label_4
_geom_torsion
_geom_torsion_site_symmetry_1
_geom_torsion_site_symmetry_2
_geom_torsion_site_symmetry_3
_geom_torsion_site_symmetry_4
_geom_torsion_publ_flag
O11 Cl1 O12 Cu1 12.7(5) . . . . ?
O13 Cl1 O12 Cu1 -109.5(4) . . . . ?
O14 Cl1 O12 Cu1 132.6(4) . . . . ?
O11 Cl1 O12 Cu1 -179.4(4) . . . 7 ?
O13 Cl1 O12 Cu1 58.4(5) . . . 7 ?
O14 Cl1 O12 Cu1 -59.5(5) . . . 7 ?
C6 N2 N3 C7 166.2(7) . . . . ?
Cu1 N2 N3 C7 -10.9(8) . . . . ?
C5 N1 C1 C2 0.6(11) . . . . ?
Cu1 N1 C1 C2 -174.8(6) . . . . ?
N1 C1 C2 C3 0.1(13) . . . . ?
C1 C2 C3 C4 -1.0(13) . . . . ?
C2 C3 C4 C5 1.2(12) . . . . ?
C3 C4 C5 N1 -0.6(12) . . . . ?
C3 C4 C5 C6 -178.9(7) . . . . ?
C1 N1 C5 C4 -0.3(11) . . . . ?
Cu1 N1 C5 C4 175.9(6) . . . . ?
C1 N1 C5 C6 178.2(6) . . . . ?
Cu1 N1 C5 C6 -5.6(8) . . . . ?
N3 N2 C6 C5 -175.7(6) . . . . ?
Cu1 N2 C6 C5 1.4(9) . . . . ?
C4 C5 C6 N2 -178.6(7) . . . . ?
N1 C5 C6 N2 3.0(10) . . . . ?
N2 N3 C7 N4 -170.6(7) . . . . ?
N2 N3 C7 S1 9.1(9) . . . . ?
Cu1 S1 C7 N4 176.4(6) . . . . ?
Cu1 S1 C7 N3 -3.4(7) . . . . ?
